data_7201440
loop_
_publ_author_name
'Anthony, John E.'
'Subramanian, Sankar'
'Parkin, Sean R.'
'Park, Sung Kyu'
'Jackson, Thomas N.'

_publ_section_title
;
 Thin-film morphology and transistor performance of alkyl-substituted
 triethylsilylethynyl anthradithiophenes
;
_journal_issue 42
_journal_name_full 'Journal of Materials Chemistry'
_journal_page_first 7984
_journal_paper_doi 10.1039/b911560a
_journal_volume 19
_journal_year 2009
_chemical_formula_moiety 'C38 H46 S2 Si2'
_chemical_formula_sum 'C38 H46 S2 Si2'
_chemical_formula_weight 623.05
_chemical_name_systematic
;
?
;
_space_group_IT_number 2
_symmetry_cell_setting triclinic
_symmetry_space_group_name_Hall '-P 1'
_symmetry_space_group_name_H-M 'P -1'
_atom_sites_solution_hydrogens geom
_atom_sites_solution_primary direct
_atom_sites_solution_secondary difmap
_audit_creation_method SHELXL-97
_cell_angle_alpha 76.3218(18)
_cell_angle_beta 88.4391(17)
_cell_angle_gamma 88.9630(19)
_cell_formula_units_Z 1
_cell_length_a 7.9028(3)
_cell_length_b 10.4873(4)
_cell_length_c 10.8412(5)
_cell_measurement_reflns_used 3803
_cell_measurement_temperature 150(1)
_cell_measurement_theta_max 27.48
_cell_measurement_theta_min 1.00
_cell_volume 872.64(6)
_computing_cell_refinement 'SCALEPACK (Otwinowski & Minor, 1997)'
_computing_data_collection 'COLLECT (Nonius, 1998)'
_computing_data_reduction 'DENZO-SMN (Otwinowski & Minor, 1997)'
_computing_molecular_graphics 'XP in SHELXTL (Sheldrick, 2008)'
_computing_publication_material
;
SHELX97-2 (Sheldrick, 2008) and local procedures
;
_computing_structure_refinement 'SHELXL-97 (Sheldrick, 2008)'
_computing_structure_solution 'SHELXS-97 (Sheldrick, 2008)'
_diffrn_ambient_temperature 150(1)
_diffrn_detector_area_resol_mean 18
_diffrn_measured_fraction_theta_full .994
_diffrn_measured_fraction_theta_max .994
_diffrn_measurement_device_type 'Nonius KappaCCD diffractometer'
_diffrn_measurement_method '\w scans at fixed \c = 55\%'
_diffrn_radiation_monochromator graphite
_diffrn_radiation_source 'fine-focus sealed tube'
_diffrn_radiation_type MoK\a
_diffrn_radiation_wavelength 0.71073
_diffrn_reflns_av_R_equivalents 0.0251
_diffrn_reflns_av_sigmaI/netI 0.0422
_diffrn_reflns_limit_h_max 10
_diffrn_reflns_limit_h_min -10
_diffrn_reflns_limit_k_max 13
_diffrn_reflns_limit_k_min -13
_diffrn_reflns_limit_l_max 14
_diffrn_reflns_limit_l_min -14
_diffrn_reflns_number 15534
_diffrn_reflns_theta_full 27.49
_diffrn_reflns_theta_max 27.49
_diffrn_reflns_theta_min 2.00
_diffrn_standards_number 0
_exptl_absorpt_coefficient_mu 0.246
_exptl_absorpt_correction_T_max 0.952
_exptl_absorpt_correction_T_min 0.930
_exptl_absorpt_correction_type multi-scan
_exptl_absorpt_process_details 'Scalepack (Otwinowski & Minor, 1997)'
_exptl_crystal_colour red
_exptl_crystal_density_diffrn 1.186
_exptl_crystal_density_method 'not measured'
_exptl_crystal_description 'irregular block'
_exptl_crystal_F_000 334
_exptl_crystal_size_max 0.30
_exptl_crystal_size_mid 0.22
_exptl_crystal_size_min 0.20
_refine_diff_density_max .381
_refine_diff_density_min -.330
_refine_diff_density_rms .045
_refine_ls_extinction_method none
_refine_ls_goodness_of_fit_ref 1.043
_refine_ls_hydrogen_treatment constr
_refine_ls_matrix_type full
_refine_ls_number_parameters 270
_refine_ls_number_reflns 3980
_refine_ls_number_restraints 429
_refine_ls_restrained_S_all 1.082
_refine_ls_R_factor_all 0.0844
_refine_ls_R_factor_gt 0.0542
_refine_ls_shift/su_max 0.008
_refine_ls_shift/su_mean 0.000
_refine_ls_structure_factor_coef Fsqd
_refine_ls_weighting_details 'calc w=1/[\s^2^(Fo^2^)+(0.0805P)^2^+0.2147P] where P=(Fo^2^+2Fc^2^)/3'
_refine_ls_weighting_scheme calc
_refine_ls_wR_factor_gt 0.1401
_refine_ls_wR_factor_ref 0.1585
_reflns_number_gt 2746
_reflns_number_total 3980
_reflns_threshold_expression >2\s(I)
_cod_data_source_file b911560a.txt
_cod_data_source_block k06071
_cod_database_code 7201440

loop_
_symmetry_equiv_pos_as_xyz
'x, y, z'
'-x, -y, -z'

loop_
_atom_site_label
_atom_site_type_symbol
_atom_site_fract_x
_atom_site_fract_y
_atom_site_fract_z
_atom_site_U_iso_or_equiv
_atom_site_adp_type
_atom_site_occupancy
_atom_site_symmetry_multiplicity
_atom_site_calc_flag
_atom_site_refinement_flags
_atom_site_disorder_assembly
_atom_site_disorder_group
Si1 Si 0.78252(11) 0.29051(8) 0.37881(8) 0.0572(3) Uani 0.934(2) 1 d PDU A 1
C13 C 0.9469(6) 0.2994(3) 0.4951(3) 0.0818(11) Uani 0.934(2) 1 d PDU A 1
H13A H 1.0465 0.3452 0.4487 0.098 Uiso 0.934(2) 1 calc PR A 1
H13B H 0.9022 0.3529 0.5529 0.098 Uiso 0.934(2) 1 calc PR A 1
C14 C 1.0049(5) 0.1656(3) 0.5750(3) 0.0771(9) Uani 0.934(2) 1 d PDU A 1
H14A H 0.9087 0.1215 0.6253 0.116 Uiso 0.934(2) 1 calc PR A 1
H14B H 1.0939 0.1783 0.6320 0.116 Uiso 0.934(2) 1 calc PR A 1
H14C H 1.0492 0.1116 0.5188 0.116 Uiso 0.934(2) 1 calc PR A 1
C15 C 0.7290(5) 0.4631(3) 0.2876(3) 0.0673(8) Uani 0.934(2) 1 d PU A 1
H15A H 0.8312 0.5008 0.2386 0.081 Uiso 0.934(2) 1 calc PR A 1
H15B H 0.6411 0.4578 0.2257 0.081 Uiso 0.934(2) 1 calc PR A 1
C16 C 0.6691(5) 0.5531(3) 0.3632(3) 0.1045(13) Uani 0.934(2) 1 d PU A 1
H16A H 0.5643 0.5197 0.4090 0.157 Uiso 0.934(2) 1 calc PR A 1
H16B H 0.6472 0.6396 0.3072 0.157 Uiso 0.934(2) 1 calc PR A 1
H16C H 0.7553 0.5607 0.4242 0.157 Uiso 0.934(2) 1 calc PR A 1
C17 C 0.5903(5) 0.2018(3) 0.4564(3) 0.0870(10) Uani 0.934(2) 1 d PU A 1
H17A H 0.6249 0.1117 0.5003 0.104 Uiso 0.934(2) 1 calc PR A 1
H17B H 0.5467 0.2463 0.5221 0.104 Uiso 0.934(2) 1 calc PR A 1
C18 C 0.4448(5) 0.1925(5) 0.3678(4) 0.1005(13) Uani 0.934(2) 1 d PU A 1
H18A H 0.4062 0.2810 0.3257 0.151 Uiso 0.934(2) 1 calc PR A 1
H18B H 0.3508 0.1443 0.4176 0.151 Uiso 0.934(2) 1 calc PR A 1
H18C H 0.4847 0.1461 0.3037 0.151 Uiso 0.934(2) 1 calc PR A 1
Si1' Si 0.7701(15) 0.2323(14) 0.4379(15) 0.065(3) Uiso 0.066(2) 1 d PDU A 2
C13' C 0.959(5) 0.265(5) 0.523(7) 0.084(5) Uiso 0.066(2) 1 d PDU A 2
H13C H 1.0125 0.3476 0.4760 0.100 Uiso 0.066(2) 1 calc PR A 2
H13D H 0.9249 0.2751 0.6088 0.100 Uiso 0.066(2) 1 calc PR A 2
C14' C 1.084(5) 0.149(4) 0.533(5) 0.073(8) Uiso 0.066(2) 1 d PDU A 2
H14D H 1.0379 0.0714 0.5922 0.109 Uiso 0.066(2) 1 calc PR A 2
H14E H 1.1923 0.1716 0.5638 0.109 Uiso 0.066(2) 1 calc PR A 2
H14F H 1.1017 0.1305 0.4490 0.109 Uiso 0.066(2) 1 calc PR A 2
C15' C 0.778(4) 0.414(2) 0.403(4) 0.068(4) Uiso 0.066(2) 1 d PDU A 2
H15C H 0.7604 0.4479 0.4800 0.082 Uiso 0.066(2) 1 calc PR A 2
H15D H 0.8864 0.4480 0.3599 0.082 Uiso 0.066(2) 1 calc PR A 2
C16' C 0.626(4) 0.449(3) 0.311(3) 0.039(5) Uiso 0.066(2) 1 d PDU A 2
H16D H 0.5199 0.4245 0.3596 0.058 Uiso 0.066(2) 1 calc PR A 2
H16E H 0.6377 0.4005 0.2445 0.058 Uiso 0.066(2) 1 calc PR A 2
H16F H 0.6245 0.5434 0.2729 0.058 Uiso 0.066(2) 1 calc PR A 2
C17' C 0.562(5) 0.152(6) 0.449(5) 0.085(5) Uiso 0.066(2) 1 d PDU A 2
H17C H 0.5762 0.0551 0.4754 0.102 Uiso 0.066(2) 1 calc PR A 2
H17D H 0.4872 0.1806 0.5119 0.102 Uiso 0.066(2) 1 calc PR A 2
C18' C 0.482(7) 0.190(7) 0.316(6) 0.104(10) Uiso 0.066(2) 1 d PDU A 2
H18D H 0.4528 0.2840 0.2960 0.155 Uiso 0.066(2) 1 calc PR A 2
H18E H 0.3799 0.1390 0.3161 0.155 Uiso 0.066(2) 1 calc PR A 2
H18F H 0.5637 0.1726 0.2523 0.155 Uiso 0.066(2) 1 calc PR A 2
C1 C 0.9582(3) 0.06873(17) 0.09435(17) 0.0389(4) Uani 1 1 d U . .
C2 C 0.8428(3) -0.02270(17) 0.06940(17) 0.0389(4) Uani 1 1 d U C .
C3 C 0.6857(3) -0.04674(19) 0.13623(19) 0.0430(5) Uani 1 1 d U . .
H3 H 0.6562 -0.0009 0.1997 0.052 Uiso 1 1 calc R B 1
C4 C 0.5761(3) -0.13580(19) 0.10966(19) 0.0449(5) Uani 0.566(3) 1 d PDU C 1
S5 S 0.37696(18) -0.17472(15) 0.19117(15) 0.0505(4) Uani 0.566(3) 1 d PDU C 1
C6 C 0.3409(14) -0.2780(14) 0.1117(11) 0.0460(15) Uani 0.566(3) 1 d PDU C 1
C7 C 0.4716(11) -0.2945(7) 0.0216(7) 0.0518(16) Uani 0.566(3) 1 d PDU C 1
H7 H 0.4648 -0.3566 -0.0292 0.062 Uiso 0.566(3) 1 calc PR C 1
C8 C 0.6185(3) -0.20618(19) 0.0147(2) 0.0468(5) Uani 0.566(3) 1 d PDU C 1
C4' C 0.5761(3) -0.13580(19) 0.10966(19) 0.0449(5) Uani 0.434(3) 1 d PDU C 2
C5' C 0.4132(10) -0.1883(7) 0.1492(6) 0.0466(15) Uani 0.434(3) 1 d PDU C 2
H5' H 0.3486 -0.1591 0.2127 0.056 Uiso 0.434(3) 1 calc PR C 2
C6' C 0.3483(19) -0.2877(18) 0.0901(15) 0.051(2) Uani 0.434(3) 1 d PDU C 2
S7' S 0.4746(3) -0.3145(3) -0.0137(2) 0.0446(5) Uani 0.434(3) 1 d PDU C 2
C8' C 0.6185(3) -0.20618(19) 0.0147(2) 0.0468(5) Uani 0.434(3) 1 d PDU C 2
C9 C 0.7687(3) -0.18409(19) -0.0521(2) 0.0458(5) Uani 1 1 d U . .
H9 H 0.7951 -0.2304 -0.1157 0.055 Uiso 1 1 calc R C 1
C10 C 0.8854(3) -0.09262(17) -0.02716(17) 0.0389(4) Uani 1 1 d U . .
C11 C 0.9133(3) 0.13996(18) 0.18805(18) 0.0433(5) Uani 1 1 d U A .
C12 C 0.8680(3) 0.1997(2) 0.2659(2) 0.0496(5) Uani 1 1 d U . .
C19 C 0.1802(16) -0.3506(9) 0.1443(7) 0.0554(15) Uani 0.566(3) 1 d PDU C -1
H19A H 0.1136 -0.3112 0.2049 0.066 Uiso 0.566(3) 1 calc PR C -1
H19B H 0.1136 -0.3396 0.0664 0.066 Uiso 0.566(3) 1 calc PR C -1
C20 C 0.2030(6) -0.4869(4) 0.1987(5) 0.0724(14) Uani 0.566(3) 1 d PDU C -1
H20A H 0.0922 -0.5290 0.2150 0.109 Uiso 0.566(3) 1 calc PR C -1
H20B H 0.2626 -0.4989 0.2788 0.109 Uiso 0.566(3) 1 calc PR C -1
H20C H 0.2697 -0.5268 0.1398 0.109 Uiso 0.566(3) 1 calc PR C -1
C19' C 0.188(2) -0.3671(11) 0.1146(11) 0.067(2) Uani 0.434(3) 1 d PDU C -2
H19C H 0.1800 -0.4055 0.2072 0.080 Uiso 0.434(3) 1 calc PR C -2
H19D H 0.0922 -0.3044 0.0936 0.080 Uiso 0.434(3) 1 calc PR C -2
C20' C 0.1616(9) -0.4643(7) 0.0572(7) 0.0765(18) Uani 0.434(3) 1 d PDU C -2
H20D H 0.0580 -0.5104 0.0923 0.115 Uiso 0.434(3) 1 calc PR C -2
H20E H 0.2578 -0.5258 0.0713 0.115 Uiso 0.434(3) 1 calc PR C -2
H20F H 0.1495 -0.4278 -0.0341 0.115 Uiso 0.434(3) 1 calc PR C -2

loop_
_atom_site_aniso_label
_atom_site_aniso_U_11
_atom_site_aniso_U_22
_atom_site_aniso_U_33
_atom_site_aniso_U_23
_atom_site_aniso_U_13
_atom_site_aniso_U_12
Si1 0.0974(6) 0.0405(4) 0.0367(4) -0.0157(3) -0.0098(4) 0.0188(4)
C13 0.147(3) 0.0522(17) 0.0530(18) -0.0249(15) -0.0401(17) 0.0333(18)
C14 0.118(3) 0.0617(18) 0.0496(15) -0.0099(13) -0.0139(16) 0.0375(18)
C15 0.091(2) 0.0586(16) 0.0535(15) -0.0151(12) -0.0164(15) 0.0197(15)
C16 0.162(3) 0.0608(19) 0.097(2) -0.0302(17) -0.048(2) 0.045(2)
C17 0.120(3) 0.075(2) 0.0615(18) -0.0111(16) 0.0255(17) 0.0157(19)
C18 0.086(2) 0.110(3) 0.103(3) -0.024(2) 0.027(2) 0.003(2)
C1 0.0534(12) 0.0290(9) 0.0351(9) -0.0084(7) -0.0124(9) 0.0055(8)
C2 0.0532(11) 0.0285(9) 0.0352(9) -0.0068(7) -0.0121(8) 0.0042(8)
C3 0.0530(12) 0.0355(10) 0.0395(10) -0.0066(8) -0.0098(9) 0.0055(9)
C4 0.0494(11) 0.0365(10) 0.0456(11) -0.0027(8) -0.0117(9) 0.0057(8)
S5 0.0496(8) 0.0486(7) 0.0511(9) -0.0073(6) -0.0057(6) 0.0052(5)
C6 0.050(2) 0.051(3) 0.038(3) -0.011(2) -0.006(2) 0.007(2)
C7 0.061(3) 0.040(3) 0.056(4) -0.014(2) -0.013(3) 0.003(2)
C8 0.0549(12) 0.0326(10) 0.0526(11) -0.0075(8) -0.0180(9) 0.0019(8)
C4' 0.0494(11) 0.0365(10) 0.0456(11) -0.0027(8) -0.0117(9) 0.0057(8)
C5' 0.058(3) 0.051(3) 0.033(3) -0.017(2) 0.001(2) 0.025(2)
C6' 0.048(3) 0.048(3) 0.051(4) -0.002(3) -0.008(3) 0.002(3)
S7' 0.0467(8) 0.0445(10) 0.0460(11) -0.0170(7) -0.0052(8) -0.0056(6)
C8' 0.0549(12) 0.0326(10) 0.0526(11) -0.0075(8) -0.0180(9) 0.0019(8)
C9 0.0572(12) 0.0342(10) 0.0492(11) -0.0147(9) -0.0169(10) 0.0023(9)
C10 0.0533(12) 0.0277(9) 0.0364(10) -0.0083(7) -0.0143(8) 0.0047(8)
C11 0.0581(12) 0.0332(10) 0.0396(10) -0.0100(8) -0.0112(9) 0.0015(9)
C12 0.0698(14) 0.0384(11) 0.0430(11) -0.0135(9) -0.0107(10) 0.0026(10)
C19 0.055(3) 0.074(3) 0.039(3) -0.016(2) 0.002(2) -0.003(2)
C20 0.052(2) 0.057(3) 0.098(4) 0.001(2) 0.006(2) -0.003(2)
C19' 0.050(4) 0.073(4) 0.069(5) 0.003(3) -0.013(4) -0.007(3)
C20' 0.075(4) 0.073(4) 0.088(4) -0.033(3) 0.017(3) -0.022(3)

loop_
_atom_type_symbol
_atom_type_description
_atom_type_scat_dispersion_real
_atom_type_scat_dispersion_imag
_atom_type_scat_source
C C .0033 .0016 'International Tables Vol C Tables 4.2.6.8 and 6.1.1.4'
H H .0000 .0000 'International Tables Vol C Tables 4.2.6.8 and 6.1.1.4'
Si Si .0817 .0704 'International Tables Vol C Tables 4.2.6.8 and 6.1.1.4'
S S .1246 .1234 'International Tables Vol C Tables 4.2.6.8 and 6.1.1.4'

loop_
_geom_angle_atom_site_label_1
_geom_angle_atom_site_label_2
_geom_angle_atom_site_label_3
_geom_angle
_geom_angle_site_symmetry_1
_geom_angle_site_symmetry_3
_geom_angle_publ_flag
C12 Si1 C13 109.07(14) . . ?
C12 Si1 C17 107.17(13) . . ?
C13 Si1 C17 112.14(19) . . ?
C12 Si1 C15 108.11(11) . . ?
C13 Si1 C15 108.56(13) . . ?
C17 Si1 C15 111.68(17) . . ?
C14 C13 Si1 114.3(2) . . ?
C14 C13 H13A 108.7 . . ?
Si1 C13 H13A 108.7 . . ?
C14 C13 H13B 108.7 . . ?
Si1 C13 H13B 108.7 . . ?
H13A C13 H13B 107.6 . . ?
C16 C15 Si1 116.1(2) . . ?
C16 C15 H15A 108.3 . . ?
Si1 C15 H15A 108.3 . . ?
C16 C15 H15B 108.3 . . ?
Si1 C15 H15B 108.3 . . ?
H15A C15 H15B 107.4 . . ?
C18 C17 Si1 116.0(3) . . ?
C18 C17 H17A 108.3 . . ?
Si1 C17 H17A 108.3 . . ?
C18 C17 H17B 108.3 . . ?
Si1 C17 H17B 108.3 . . ?
H17A C17 H17B 107.4 . . ?
C13' Si1' C17' 147(3) . . ?
C13' Si1' C15' 76.1(19) . . ?
C17' Si1' C15' 119(2) . . ?
C13' Si1' C12 104(2) . . ?
C17' Si1' C12 101.2(19) . . ?
C15' Si1' C12 100.1(15) . . ?
C14' C13' Si1' 108(2) . . ?
C14' C13' H13C 110.0 . . ?
Si1' C13' H13C 110.0 . . ?
C14' C13' H13D 110.0 . . ?
Si1' C13' H13D 110.0 . . ?
H13C C13' H13D 108.4 . . ?
C13' C14' H14D 109.5 . . ?
C13' C14' H14E 109.5 . . ?
H14D C14' H14E 109.5 . . ?
C13' C14' H14F 109.5 . . ?
H14D C14' H14F 109.5 . . ?
H14E C14' H14F 109.5 . . ?
C16' C15' Si1' 99.6(16) . . ?
C16' C15' H15C 111.9 . . ?
Si1' C15' H15C 111.9 . . ?
C16' C15' H15D 111.9 . . ?
Si1' C15' H15D 111.9 . . ?
H15C C15' H15D 109.6 . . ?
C15' C16' H16D 109.5 . . ?
C15' C16' H16E 109.5 . . ?
H16D C16' H16E 109.5 . . ?
C15' C16' H16F 109.5 . . ?
H16D C16' H16F 109.5 . . ?
H16E C16' H16F 109.5 . . ?
C18' C17' Si1' 108(2) . . ?
Si1' C17' H17C 110.1 . . ?
C18' C17' H17D 110.1 . . ?
Si1' C17' H17D 110.1 . . ?
H17C C17' H17D 108.4 . . ?
C17' C18' H18D 109.5 . . ?
C17' C18' H18E 109.5 . . ?
H18D C18' H18E 109.5 . . ?
C17' C18' H18F 109.5 . . ?
H18D C18' H18F 109.5 . . ?
H18E C18' H18F 109.5 . . ?
C2 C1 C10 121.35(17) . 2_755 ?
C2 C1 C11 118.87(18) . . ?
C10 C1 C11 119.77(17) 2_755 . ?
C1 C2 C3 121.57(17) . . ?
C1 C2 C10 119.21(18) . . ?
C3 C2 C10 119.22(17) . . ?
C4 C3 C2 120.23(19) . . ?
C4 C3 H3 119.9 . . ?
C2 C3 H3 119.9 . . ?
C3 C4 C8 120.7(2) . . ?
C3 C4 S5 123.34(17) . . ?
C8 C4 S5 115.91(16) . . ?
C6 S5 C4 91.0(3) . . ?
C7 C6 C19 128.6(8) . . ?
C7 C6 S5 115.8(6) . . ?
C19 C6 S5 115.5(6) . . ?
C6 C7 C8 114.3(6) . . ?
C6 C7 H7 122.8 . . ?
C8 C7 H7 122.8 . . ?
C9 C8 C4 120.29(18) . . ?
C9 C8 C7 136.8(3) . . ?
C4 C8 C7 102.9(3) . . ?
C6' C5' H5' 120.8 . . ?
C5' C6' C19' 131.6(11) . . ?
C5' C6' S7' 110.8(7) . . ?
C19' C6' S7' 117.6(10) . . ?
C8 C9 C10 120.56(19) . . ?
C8 C9 H9 119.7 . . ?
C10 C9 H9 119.7 . . ?
C1 C10 C9 121.60(18) 2_755 . ?
C1 C10 C2 119.44(17) 2_755 . ?
C9 C10 C2 119.0(2) . . ?
C12 C11 C1 177.1(2) . . ?
C11 C12 Si1 175.5(2) . . ?
C11 C12 Si1' 158.8(5) . . ?
C20 C19 C6 113.9(9) . . ?
C20 C19 H19A 108.8 . . ?
C6 C19 H19A 108.8 . . ?
C20 C19 H19B 108.8 . . ?
C6 C19 H19B 108.8 . . ?
H19A C19 H19B 107.7 . . ?
C20' C19' C6' 121.5(11) . . ?
C20' C19' H19C 107.0 . . ?
C6' C19' H19C 107.0 . . ?
C20' C19' H19D 107.0 . . ?
C6' C19' H19D 107.0 . . ?
H19C C19' H19D 106.7 . . ?
C19' C20' H20D 109.5 . . ?
C19' C20' H20E 109.5 . . ?
H20D C20' H20E 109.5 . . ?
C19' C20' H20F 109.5 . . ?
H20D C20' H20F 109.5 . . ?
H20E C20' H20F 109.5 . . ?

loop_
_geom_bond_atom_site_label_1
_geom_bond_atom_site_label_2
_geom_bond_distance
_geom_bond_site_symmetry_2
_geom_bond_publ_flag
Si1 C12 1.829(2) . ?
Si1 C13 1.853(3) . ?
Si1 C17 1.868(4) . ?
Si1 C15 1.892(3) . ?
C13 C14 1.534(4) . ?
C13 H13A 0.9900 . ?
C13 H13B 0.9900 . ?
C14 H14A 0.9800 . ?
C14 H14B 0.9800 . ?
C14 H14C 0.9800 . ?
C15 C16 1.455(4) . ?
C15 H15A 0.9900 . ?
C15 H15B 0.9900 . ?
C16 H16A 0.9800 . ?
C16 H16B 0.9800 . ?
C16 H16C 0.9800 . ?
C17 C18 1.537(6) . ?
C17 H17A 0.9900 . ?
C17 H17B 0.9900 . ?
C18 H18A 0.9800 . ?
C18 H18B 0.9800 . ?
C18 H18C 0.9800 . ?
Si1' C13' 1.85(2) . ?
Si1' C17' 1.85(2) . ?
Si1' C15' 1.859(19) . ?
Si1' C12 2.099(14) . ?
C13' C14' 1.54(2) . ?
C13' H13C 0.9900 . ?
C13' H13D 0.9900 . ?
C14' H14D 0.9800 . ?
C14' H14E 0.9800 . ?
C14' H14F 0.9800 . ?
C15' C16' 1.56(2) . ?
C15' H15C 0.9900 . ?
C15' H15D 0.9900 . ?
C16' H16D 0.9800 . ?
C16' H16E 0.9800 . ?
C16' H16F 0.9800 . ?
C17' C18' 1.54(2) . ?
C17' H17C 0.9900 . ?
C17' H17D 0.9900 . ?
C18' H18D 0.9800 . ?
C18' H18E 0.9800 . ?
C18' H18F 0.9800 . ?
C1 C2 1.411(3) . ?
C1 C10 1.413(3) 2_755 ?
C1 C11 1.430(3) . ?
C2 C3 1.417(3) . ?
C2 C10 1.443(3) . ?
C3 C4 1.369(3) . ?
C3 H3 0.9500 . ?
C4 C8 1.431(3) . ?
C4 S5 1.789(3) . ?
S5 C6 1.570(10) . ?
C6 C7 1.438(12) . ?
C6 C19 1.483(14) . ?
C7 C8 1.487(8) . ?
C7 H7 0.9500 . ?
C8 C9 1.368(3) . ?
C5' C6' 1.454(14) . ?
C5' H5' 0.9500 . ?
C6' C19' 1.510(18) . ?
C6' S7' 1.556(14) . ?
C9 C10 1.418(3) . ?
C9 H9 0.9500 . ?
C10 C1 1.413(3) 2_755 ?
C11 C12 1.208(3) . ?
C19 C20 1.422(10) . ?
C19 H19A 0.9900 . ?
C19 H19B 0.9900 . ?
C20 H20A 0.9800 . ?
C20 H20B 0.9800 . ?
C20 H20C 0.9800 . ?
C19' C20' 1.335(10) . ?
C19' H19C 0.9900 . ?
C19' H19D 0.9900 . ?
C20' H20D 0.9800 . ?
C20' H20E 0.9800 . ?
C20' H20F 0.9800 . ?

loop_
_geom_torsion_atom_site_label_1
_geom_torsion_atom_site_label_2
_geom_torsion_atom_site_label_3
_geom_torsion_atom_site_label_4
_geom_torsion
_geom_torsion_site_symmetry_1
_geom_torsion_site_symmetry_2
_geom_torsion_site_symmetry_3
_geom_torsion_site_symmetry_4
_geom_torsion_publ_flag
C12 Si1 C13 C14 -61.6(3) . . . . ?
C17 Si1 C13 C14 57.0(3) . . . . ?
C15 Si1 C13 C14 -179.1(3) . . . . ?
C12 Si1 C15 C16 -176.2(3) . . . . ?
C13 Si1 C15 C16 -58.0(3) . . . . ?
C17 Si1 C15 C16 66.2(3) . . . . ?
C12 Si1 C17 C18 -61.8(3) . . . . ?
C13 Si1 C17 C18 178.5(3) . . . . ?
C15 Si1 C17 C18 56.4(3) . . . . ?
C17' Si1' C13' C14' 85(7) . . . . ?
C15' Si1' C13' C14' -152(5) . . . . ?
C12 Si1' C13' C14' -55(5) . . . . ?
C13' Si1' C15' C16' 177(3) . . . . ?
C17' Si1' C15' C16' -35(4) . . . . ?
C12 Si1' C15' C16' 74(2) . . . . ?
C13' Si1' C17' C18' 176(4) . . . . ?
C15' Si1' C17' C18' 65(5) . . . . ?
C12 Si1' C17' C18' -43(5) . . . . ?
C10 C1 C2 C3 -179.82(16) 2_755 . . . ?
C11 C1 C2 C3 -1.0(3) . . . . ?
C10 C1 C2 C10 -0.3(3) 2_755 . . . ?
C11 C1 C2 C10 178.50(16) . . . . ?
C1 C2 C3 C4 179.81(17) . . . . ?
C10 C2 C3 C4 0.3(3) . . . . ?
C2 C3 C4 C8 0.2(3) . . . . ?
C2 C3 C4 S5 178.79(15) . . . . ?
C3 C4 S5 C6 -178.4(6) . . . . ?
C8 C4 S5 C6 0.2(6) . . . . ?
C4 S5 C6 C7 1.2(10) . . . . ?
C4 S5 C6 C19 178.2(9) . . . . ?
C19 C6 C7 C8 -178.8(10) . . . . ?
S5 C6 C7 C8 -2.3(13) . . . . ?
C3 C4 C8 C9 -0.8(3) . . . . ?
S5 C4 C8 C9 -179.47(16) . . . . ?
C3 C4 C8 C7 177.3(4) . . . . ?
S5 C4 C8 C7 -1.3(4) . . . . ?
C6 C7 C8 C9 179.8(7) . . . . ?
C6 C7 C8 C4 2.1(8) . . . . ?
C4 C8 C9 C10 0.8(3) . . . . ?
C7 C8 C9 C10 -176.5(5) . . . . ?
C8 C9 C10 C1 179.60(17) . . . 2_755 ?
C8 C9 C10 C2 -0.3(3) . . . . ?
C1 C2 C10 C1 0.3(3) . . . 2_755 ?
C3 C2 C10 C1 179.82(16) . . . 2_755 ?
C1 C2 C10 C9 -179.80(16) . . . . ?
C3 C2 C10 C9 -0.3(3) . . . . ?
C13 Si1 C12 Si1' 73.4(9) . . . . ?
C17 Si1 C12 Si1' -48.2(9) . . . . ?
C15 Si1 C12 Si1' -168.7(9) . . . . ?
C13' Si1' C12 C11 104(2) . . . . ?
C17' Si1' C12 C11 -56(2) . . . . ?
C15' Si1' C12 C11 -178.2(11) . . . . ?
C13' Si1' C12 Si1 -89(2) . . . . ?
C17' Si1' C12 Si1 112(2) . . . . ?
C15' Si1' C12 Si1 -10.7(10) . . . . ?
C7 C6 C19 C20 62.9(14) . . . . ?
S5 C6 C19 C20 -113.6(10) . . . . ?
C5' C6' C19' C20' -172.8(16) . . . . ?
S7' C6' C19' C20' 5.4(19) . . . . ?
